data_1000094
loop_
_publ_author_name
'Le Bail, A'
'Lafontaine, M A'

_publ_section_title
;
Structure determination of NiV~2~O~6~ from X-ray powder diffraction : a
rutile-ramsdellite intergrowth
;
_journal_coden_ASTM EJSCE5
_journal_name_full
;
European Journal of Solid State Inorganic Chemistry
;
_journal_page_first 671
_journal_page_last 680
_journal_volume 27
_journal_year 1990
_chemical_formula_structural 'Ni V2 O6'
_chemical_formula_sum 'Ni O6 V2'
_chemical_name_systematic 'Nickel divanadium oxide'
_space_group_IT_number 2
_symmetry_cell_setting triclinic
_symmetry_Int_Tables_number 2
_symmetry_space_group_name_Hall '-P 1'
_symmetry_space_group_name_H-M 'P -1'
_cell_angle_alpha 90.16(1)
_cell_angle_beta 102.13(1)
_cell_angle_gamma 94.19(1)
_cell_formula_units_Z 3
_cell_length_a 7.130(1)
_cell_length_b 4.791(1)
_cell_length_c 8.825(2)
_cell_volume 293.9
_refine_ls_R_factor_all 0.043
_cod_database_code 1000094

loop_
_symmetry_equiv_pos_as_xyz
x,y,z
-x,-y,-z

loop_
_atom_site_label
_atom_site_type_symbol
_atom_site_symmetry_multiplicity
_atom_site_Wyckoff_symbol
_atom_site_fract_x
_atom_site_fract_y
_atom_site_fract_z
_atom_site_occupancy
_atom_site_attached_hydrogens
_atom_site_calc_flag
Ni1 Ni2+ 1 a 0. 0. 0. 1. 0 d
Ni2 Ni2+ 2 i -0.0140(4) -0.0131(6) 0.3315(3) 1. 0 d
V1 V5+ 2 i 0.4192(5) 0.8826(6) 0.2334(5) 0.88 0 d
V2 V5+ 2 i 0.7217(36) 0.4257(51) 0.8044(27) 0.12 0 d
V3 V5+ 2 i 0.7158(4) 0.4551(6) 0.4677(3) 1. 0 d
V4 V5+ 2 i 0.7145(4) 0.4522(6) 0.1109(4) 1. 0 d
O1 O2- 2 i 0.1678(12) 0.3478(15) -0.0022(9) 1. 0 d
O2 O2- 2 i 0.1673(12) 0.3500(15) 0.3837(12) 1. 0 d
O3 O2- 2 i 0.2050(12) 0.3706(16) 0.7020(11) 1. 0 d
O4 O2- 2 i 0.1751(10) 0.8718(15) 0.2009(11) 1. 0 d
O5 O2- 2 i 0.1580(11) 0.8247(15) 0.5219(10) 1. 0 d
O6 O2- 2 i 0.1566(11) 0.8382(14) 0.8624(11) 1. 0 d
O7 O2- 2 i 0.5263(11) 0.2192(16) 0.2486(12) 1. 0 d
O8 O2- 2 i 0.5317(10) 0.2700(14) 0.5814(10) 1. 0 d
O9 O2- 2 i 0.5176(11) 0.2822(14) 0.9256(11) 1. 0 d

loop_
_atom_type_symbol
_atom_type_oxidation_number
Ni2+ 2.000
V5+ 5.000
O2- -2.000
